data_4304745
loop_
_publ_author_name
'Kwun-Chi Hwang'
'Jing-Lin Chen'
'Yun Chi'
'Chun-Wei Lin'
'Yi-Ming Cheng'
'Gene-Hsiang Lee'
'Pi-Tai Chou'
'Sue-Yi Lin'
'Ching-Fong Shu'

_publ_section_title
;
Luminescent Osmium(II) Complexes with Functionalized 2-Phenylpyridine
Chelating Ligands: Preparation, Structural Analyses, and Photophysical
Properties
;
_journal_name_full 'Inorganic Chemistry'
_journal_page_first 3307
_journal_page_last 3317
_journal_paper_doi 10.1021/ic7023132
_journal_volume 47
_journal_year 2008
_chemical_formula_sum 'C36 H25 F4 N2 O Os P'
_chemical_formula_weight 798.75
_chemical_name_systematic
; 
 ? 
;
_space_group_IT_number 14
_symmetry_cell_setting monoclinic
_symmetry_space_group_name_Hall '-P 2yn'
_symmetry_space_group_name_H-M 'P 1 21/n 1'
_atom_sites_solution_hydrogens geom
_atom_sites_solution_primary direct
_atom_sites_solution_secondary difmap
_audit_creation_method SHELXL-97
_cell_angle_alpha 90.00
_cell_angle_beta 93.203(1)
_cell_angle_gamma 90.00
_cell_formula_units_Z 4
_cell_length_a 8.7517(5)
_cell_length_b 17.2482(9)
_cell_length_c 19.8393(10)
_cell_measurement_reflns_used 3218
_cell_measurement_temperature 295(2)
_cell_measurement_theta_max 21.86
_cell_measurement_theta_min 2.36
_cell_volume 2990.1(3)
_computing_cell_refinement 'Bruker SAINT'
_computing_data_collection 'Bruker SMART'
_computing_data_reduction 'Bruker SAINT'
_computing_molecular_graphics 'Bruker SHELXTL'
_computing_publication_material 'Bruker SHELXTL'
_computing_structure_refinement 'SHELXL-97 (Sheldrick, 1997)'
_computing_structure_solution 'SHELXS-97 (Sheldrick, 1990)'
_diffrn_ambient_temperature 295(2)
_diffrn_measured_fraction_theta_full 1.000
_diffrn_measured_fraction_theta_max 1.000
_diffrn_measurement_device_type 'BRUKER SMART APEXCCD area detector'
_diffrn_measurement_method 'omega scans'
_diffrn_radiation_monochromator graphite
_diffrn_radiation_source 'fine-focus sealed tube'
_diffrn_radiation_type MoK\a
_diffrn_radiation_wavelength 0.71073
_diffrn_reflns_av_R_equivalents 0.0581
_diffrn_reflns_av_sigmaI/netI 0.0642
_diffrn_reflns_limit_h_max 10
_diffrn_reflns_limit_h_min -11
_diffrn_reflns_limit_k_max 22
_diffrn_reflns_limit_k_min -21
_diffrn_reflns_limit_l_max 25
_diffrn_reflns_limit_l_min -25
_diffrn_reflns_number 19394
_diffrn_reflns_theta_full 27.50
_diffrn_reflns_theta_max 27.50
_diffrn_reflns_theta_min 2.36
_exptl_absorpt_coefficient_mu 4.377
_exptl_absorpt_correction_T_max 0.7492
_exptl_absorpt_correction_T_min 0.3845
_exptl_absorpt_correction_type multi-scan
_exptl_crystal_colour yellow
_exptl_crystal_density_diffrn 1.774
_exptl_crystal_density_meas ?
_exptl_crystal_density_method 'not measured'
_exptl_crystal_description rod
_exptl_crystal_F_000 1560
_exptl_crystal_size_max 0.27
_exptl_crystal_size_mid 0.10
_exptl_crystal_size_min 0.07
_refine_diff_density_max 1.186
_refine_diff_density_min -1.225
_refine_diff_density_rms 0.116
_refine_ls_extinction_method none
_refine_ls_goodness_of_fit_ref 1.059
_refine_ls_hydrogen_treatment constr
_refine_ls_matrix_type full
_refine_ls_number_parameters 407
_refine_ls_number_reflns 6874
_refine_ls_number_restraints 0
_refine_ls_restrained_S_all 1.059
_refine_ls_R_factor_all 0.0615
_refine_ls_R_factor_gt 0.0432
_refine_ls_shift/su_max 0.001
_refine_ls_shift/su_mean 0.000
_refine_ls_structure_factor_coef Fsqd
_refine_ls_weighting_details 'calc w=1/[\s^2^(Fo^2^)+(0.0219P)^2^+0.0000P] where P=(Fo^2^+2Fc^2^)/3'
_refine_ls_weighting_scheme calc
_refine_ls_wR_factor_gt 0.0756
_refine_ls_wR_factor_ref 0.0813
_reflns_number_gt 5468
_reflns_number_total 6874
_reflns_threshold_expression >2sigma(I)
_cod_data_source_file ic7023132-file001.cif
_cod_data_source_block ic12149
_cod_depositor_comments
;
The following automatic conversions were performed:
'_symmetry_cell_setting' value 'Monoclinic' changed to 'monoclinic'
according to '/home/saulius/struct/CIF-dictionaries/cif_core.dic'
dictionary named 'cif_core.dic' version 2.4.1 from 2010-06-29.

Automatic conversion script
Id: cif_fix_enum 1527 2010-12-29 10:47:43Z saulius 

The following automatic conversions were performed:

'_exptl_crystal_density_meas' value 'not_measured' was changed to '?'
- the value is perceived as not measured.

Automatic conversion script
Id: cif_fix_values 3008 2015-01-20 13:52:24Z robertas 
;
_cod_database_code 4304745

loop_
_symmetry_equiv_pos_as_xyz
'x, y, z'
'-x+1/2, y+1/2, -z+1/2'
'-x, -y, -z'
'x-1/2, -y-1/2, z-1/2'

loop_
_atom_site_label
_atom_site_type_symbol
_atom_site_fract_x
_atom_site_fract_y
_atom_site_fract_z
_atom_site_U_iso_or_equiv
_atom_site_adp_type
_atom_site_occupancy
_atom_site_symmetry_multiplicity
_atom_site_calc_flag
_atom_site_refinement_flags
_atom_site_disorder_assembly
_atom_site_disorder_group
Os Os 0.36702(2) 0.198662(12) 0.041326(9) 0.03152(7) Uani 1 1 d . . .
P1 P 0.48325(16) 0.24934(8) -0.05429(6) 0.0339(3) Uani 1 1 d . . .
O1 O 0.5722(4) 0.0600(2) 0.04496(19) 0.0479(10) Uani 1 1 d . . .
N1 N 0.2503(5) 0.3058(3) 0.0592(2) 0.0394(11) Uani 1 1 d . . .
N2 N 0.1589(5) 0.1503(3) -0.0062(2) 0.0396(11) Uani 1 1 d . . .
C1 C 0.4879(6) 0.1124(3) 0.0411(2) 0.0330(12) Uani 1 1 d . . .
C2 C 0.5230(6) 0.2555(3) 0.1038(2) 0.0310(11) Uani 1 1 d . . .
C3 C 0.6676(6) 0.2296(3) 0.1274(2) 0.0403(13) Uani 1 1 d . . .
H3 H 0.7057 0.1833 0.1111 0.048 Uiso 1 1 calc R . .
C4 C 0.7529(7) 0.2709(3) 0.1735(3) 0.0495(15) Uani 1 1 d . . .
C5 C 0.7045(7) 0.3369(3) 0.2037(3) 0.0528(16) Uani 1 1 d . . .
H5 H 0.7631 0.3624 0.2374 0.063 Uiso 1 1 calc R . .
C6 C 0.5631(7) 0.3628(3) 0.1806(3) 0.0465(15) Uani 1 1 d . . .
C7 C 0.4709(6) 0.3265(3) 0.1308(2) 0.0339(12) Uani 1 1 d . . .
C8 C 0.3249(6) 0.3559(3) 0.1029(2) 0.0360(12) Uani 1 1 d . . .
C9 C 0.2628(7) 0.4288(3) 0.1146(3) 0.0521(16) Uani 1 1 d . . .
H9 H 0.3155 0.4641 0.1426 0.063 Uiso 1 1 calc R . .
C10 C 0.1232(8) 0.4480(4) 0.0842(3) 0.0604(18) Uani 1 1 d . . .
H10 H 0.0808 0.4964 0.0922 0.072 Uiso 1 1 calc R . .
C11 C 0.0463(8) 0.3970(4) 0.0426(3) 0.0642(19) Uani 1 1 d . . .
H11 H -0.0497 0.4093 0.0231 0.077 Uiso 1 1 calc R . .
C12 C 0.1135(7) 0.3266(4) 0.0300(3) 0.0502(15) Uani 1 1 d . . .
H12 H 0.0629 0.2923 0.0004 0.060 Uiso 1 1 calc R . .
C13 C 0.2567(6) 0.1517(3) 0.1232(3) 0.0386(13) Uani 1 1 d . . .
C14 C 0.3150(7) 0.1509(3) 0.1903(3) 0.0437(14) Uani 1 1 d . . .
H14 H 0.4094 0.1732 0.2021 0.052 Uiso 1 1 calc R . .
C15 C 0.2309(8) 0.1165(3) 0.2386(3) 0.0535(17) Uani 1 1 d . . .
C16 C 0.0898(8) 0.0845(3) 0.2249(3) 0.0589(18) Uani 1 1 d . . .
H16 H 0.0341 0.0629 0.2588 0.071 Uiso 1 1 calc R . .
C17 C 0.0347(7) 0.0858(4) 0.1598(4) 0.0553(16) Uani 1 1 d . . .
C18 C 0.1138(6) 0.1170(3) 0.1077(3) 0.0413(13) Uani 1 1 d . . .
C19 C 0.0600(6) 0.1171(3) 0.0364(3) 0.0410(13) Uani 1 1 d . . .
C20 C -0.0784(7) 0.0864(4) 0.0109(4) 0.0579(17) Uani 1 1 d . . .
H20 H -0.1452 0.0639 0.0400 0.069 Uiso 1 1 calc R . .
C21 C -0.1170(7) 0.0894(4) -0.0576(4) 0.066(2) Uani 1 1 d . . .
H21 H -0.2098 0.0691 -0.0747 0.080 Uiso 1 1 calc R . .
C22 C -0.0171(7) 0.1225(4) -0.1003(4) 0.065(2) Uani 1 1 d . . .
H22 H -0.0396 0.1248 -0.1466 0.079 Uiso 1 1 calc R . .
C23 C 0.1176(7) 0.1520(4) -0.0717(3) 0.0548(16) Uani 1 1 d . . .
H23 H 0.1849 0.1749 -0.1004 0.066 Uiso 1 1 calc R . .
C24 C 0.6755(7) 0.2891(4) -0.0367(3) 0.0533(16) Uani 1 1 d . . .
H24A H 0.7111 0.3121 -0.0770 0.080 Uiso 1 1 calc R . .
H24B H 0.7438 0.2483 -0.0218 0.080 Uiso 1 1 calc R . .
H24C H 0.6722 0.3278 -0.0020 0.080 Uiso 1 1 calc R . .
C25 C 0.5187(6) 0.1827(3) -0.1236(2) 0.0363(12) Uani 1 1 d . . .
C26 C 0.6022(7) 0.2073(3) -0.1773(3) 0.0473(15) Uani 1 1 d . . .
H26 H 0.6333 0.2587 -0.1800 0.057 Uiso 1 1 calc R . .
C27 C 0.6386(7) 0.1552(4) -0.2266(3) 0.0522(16) Uani 1 1 d . . .
H27 H 0.6942 0.1719 -0.2625 0.063 Uiso 1 1 calc R . .
C28 C 0.5945(8) 0.0795(4) -0.2237(3) 0.0602(19) Uani 1 1 d . . .
H28 H 0.6218 0.0448 -0.2569 0.072 Uiso 1 1 calc R . .
C29 C 0.5100(7) 0.0545(4) -0.1717(3) 0.0514(16) Uani 1 1 d . . .
H29 H 0.4783 0.0031 -0.1699 0.062 Uiso 1 1 calc R . .
C30 C 0.4723(6) 0.1061(3) -0.1220(3) 0.0428(14) Uani 1 1 d . . .
H30 H 0.4147 0.0890 -0.0869 0.051 Uiso 1 1 calc R . .
C31 C 0.3865(6) 0.3316(3) -0.0963(3) 0.0405(13) Uani 1 1 d . . .
C32 C 0.2931(7) 0.3229(4) -0.1551(3) 0.0555(17) Uani 1 1 d . . .
H32 H 0.2847 0.2746 -0.1759 0.067 Uiso 1 1 calc R . .
C33 C 0.2127(8) 0.3857(5) -0.1827(4) 0.075(2) Uani 1 1 d . . .
H33 H 0.1499 0.3795 -0.2216 0.089 Uiso 1 1 calc R . .
C34 C 0.2262(8) 0.4566(5) -0.1524(4) 0.075(2) Uani 1 1 d . . .
H34 H 0.1732 0.4987 -0.1712 0.090 Uiso 1 1 calc R . .
C35 C 0.3156(9) 0.4661(4) -0.0955(4) 0.073(2) Uani 1 1 d . . .
H35 H 0.3238 0.5147 -0.0753 0.088 Uiso 1 1 calc R . .
C36 C 0.3950(8) 0.4040(4) -0.0669(3) 0.0597(17) Uani 1 1 d . . .
H36 H 0.4552 0.4111 -0.0273 0.072 Uiso 1 1 calc R . .
F1 F 0.8939(4) 0.2437(2) 0.19357(18) 0.0774(12) Uani 1 1 d . . .
F2 F 0.5103(4) 0.4269(2) 0.21155(17) 0.0692(11) Uani 1 1 d . . .
F3 F 0.2914(5) 0.1143(2) 0.30357(17) 0.0746(12) Uani 1 1 d . . .
F4 F -0.1066(4) 0.0544(2) 0.1483(2) 0.0797(12) Uani 1 1 d . . .

loop_
_atom_site_aniso_label
_atom_site_aniso_U_11
_atom_site_aniso_U_22
_atom_site_aniso_U_33
_atom_site_aniso_U_23
_atom_site_aniso_U_13
_atom_site_aniso_U_12
Os 0.03220(11) 0.03360(12) 0.02883(11) -0.00098(9) 0.00237(8) 0.00021(10)
P1 0.0358(7) 0.0355(8) 0.0304(7) 0.0005(6) 0.0020(6) -0.0009(6)
O1 0.048(2) 0.038(2) 0.058(2) -0.0007(19) 0.005(2) 0.002(2)
N1 0.034(2) 0.040(3) 0.044(3) 0.006(2) 0.009(2) 0.006(2)
N2 0.036(3) 0.046(3) 0.038(3) -0.007(2) 0.005(2) 0.002(2)
C1 0.035(3) 0.031(3) 0.033(3) -0.004(2) 0.002(2) -0.012(2)
C2 0.037(3) 0.031(3) 0.025(2) 0.000(2) 0.005(2) -0.003(2)
C3 0.048(3) 0.034(3) 0.038(3) -0.004(2) -0.005(3) 0.003(3)
C4 0.051(4) 0.047(4) 0.049(3) -0.005(3) -0.015(3) 0.001(3)
C5 0.067(4) 0.042(4) 0.047(3) -0.016(3) -0.013(3) -0.008(3)
C6 0.067(4) 0.030(3) 0.044(3) -0.012(3) 0.011(3) 0.001(3)
C7 0.047(3) 0.031(3) 0.024(3) 0.002(2) 0.008(2) -0.002(2)
C8 0.043(3) 0.032(3) 0.035(3) 0.002(2) 0.011(2) 0.001(2)
C9 0.062(4) 0.042(4) 0.053(4) -0.001(3) 0.011(3) 0.013(3)
C10 0.068(5) 0.047(4) 0.068(4) 0.005(3) 0.014(4) 0.023(4)
C11 0.049(4) 0.063(5) 0.081(5) 0.016(4) 0.006(4) 0.026(4)
C12 0.040(3) 0.056(4) 0.054(4) 0.000(3) 0.001(3) 0.008(3)
C13 0.041(3) 0.035(3) 0.041(3) 0.002(2) 0.013(2) 0.011(3)
C14 0.052(4) 0.039(3) 0.041(3) 0.006(3) 0.012(3) 0.007(3)
C15 0.075(5) 0.039(4) 0.048(4) 0.008(3) 0.019(3) 0.019(3)
C16 0.065(5) 0.044(4) 0.071(5) 0.023(3) 0.036(4) 0.016(3)
C17 0.045(4) 0.042(4) 0.080(5) 0.013(3) 0.019(3) 0.006(3)
C18 0.040(3) 0.032(3) 0.053(3) 0.004(3) 0.015(3) 0.006(3)
C19 0.033(3) 0.029(3) 0.061(4) -0.007(3) 0.004(3) 0.006(2)
C20 0.039(3) 0.051(4) 0.084(5) -0.007(4) 0.004(3) -0.002(3)
C21 0.033(3) 0.055(4) 0.110(6) -0.013(4) -0.011(4) 0.004(3)
C22 0.048(4) 0.075(5) 0.072(5) -0.017(4) -0.021(4) 0.000(4)
C23 0.045(4) 0.064(4) 0.055(4) -0.005(3) -0.001(3) -0.002(3)
C24 0.048(4) 0.066(4) 0.047(3) 0.005(3) 0.003(3) -0.015(3)
C25 0.041(3) 0.037(3) 0.030(3) -0.002(2) 0.001(2) 0.003(2)
C26 0.058(4) 0.046(4) 0.038(3) 0.003(3) 0.006(3) 0.006(3)
C27 0.061(4) 0.060(4) 0.037(3) 0.001(3) 0.012(3) 0.010(3)
C28 0.082(5) 0.061(5) 0.038(3) -0.010(3) 0.002(3) 0.029(4)
C29 0.075(5) 0.043(4) 0.035(3) -0.006(3) -0.002(3) 0.001(3)
C30 0.050(3) 0.048(4) 0.030(3) 0.002(3) 0.002(2) -0.002(3)
C31 0.044(3) 0.039(3) 0.039(3) 0.002(2) 0.009(3) 0.004(3)
C32 0.057(4) 0.052(4) 0.057(4) 0.010(3) -0.004(3) 0.006(3)
C33 0.068(5) 0.074(6) 0.080(5) 0.026(4) -0.011(4) 0.011(4)
C34 0.063(5) 0.062(5) 0.101(6) 0.034(5) 0.021(4) 0.023(4)
C35 0.098(6) 0.045(4) 0.079(5) 0.010(4) 0.024(5) 0.013(4)
C36 0.080(5) 0.048(4) 0.053(4) 0.003(3) 0.012(3) 0.003(4)
F1 0.064(2) 0.083(3) 0.081(3) -0.029(2) -0.035(2) 0.018(2)
F2 0.088(3) 0.053(2) 0.066(2) -0.0273(19) 0.000(2) 0.011(2)
F3 0.097(3) 0.083(3) 0.045(2) 0.0215(19) 0.017(2) 0.018(2)
F4 0.057(2) 0.076(3) 0.108(3) 0.016(2) 0.028(2) -0.014(2)

loop_
_atom_type_symbol
_atom_type_description
_atom_type_scat_dispersion_real
_atom_type_scat_dispersion_imag
_atom_type_scat_source
C C 0.0033 0.0016 'International Tables Vol C Tables 4.2.6.8 and 6.1.1.4'
H H 0.0000 0.0000 'International Tables Vol C Tables 4.2.6.8 and 6.1.1.4'
N N 0.0061 0.0033 'International Tables Vol C Tables 4.2.6.8 and 6.1.1.4'
O O 0.0106 0.0060 'International Tables Vol C Tables 4.2.6.8 and 6.1.1.4'
F F 0.0171 0.0103 'International Tables Vol C Tables 4.2.6.8 and 6.1.1.4'
P P 0.1023 0.0942 'International Tables Vol C Tables 4.2.6.8 and 6.1.1.4'
Os Os -1.2165 7.6030 'International Tables Vol C Tables 4.2.6.8 and 6.1.1.4'

loop_
_geom_angle_atom_site_label_1
_geom_angle_atom_site_label_2
_geom_angle_atom_site_label_3
_geom_angle
_geom_angle_site_symmetry_1
_geom_angle_site_symmetry_3
_geom_angle_publ_flag
C1 Os C2 91.4(2) . . ?
C1 Os C13 88.8(2) . . ?
C2 Os C13 92.1(2) . . ?
C1 Os N1 168.91(18) . . ?
C2 Os N1 78.18(18) . . ?
C13 Os N1 87.74(18) . . ?
C1 Os N2 99.09(18) . . ?
C2 Os N2 164.65(18) . . ?
C13 Os N2 77.08(19) . . ?
N1 Os N2 90.40(17) . . ?
C1 Os P1 91.38(16) . . ?
C2 Os P1 90.36(13) . . ?
C13 Os P1 177.53(16) . . ?
N1 Os P1 92.52(12) . . ?
N2 Os P1 100.46(12) . . ?
C31 P1 C25 103.8(2) . . ?
C31 P1 C24 101.1(3) . . ?
C25 P1 C24 100.7(3) . . ?
C31 P1 Os 116.25(18) . . ?
C25 P1 Os 117.90(18) . . ?
C24 P1 Os 114.58(18) . . ?
C12 N1 C8 119.1(5) . . ?
C12 N1 Os 125.2(4) . . ?
C8 N1 Os 115.7(3) . . ?
C23 N2 C19 117.8(5) . . ?
C23 N2 Os 126.2(4) . . ?
C19 N2 Os 115.9(3) . . ?
O1 C1 Os 174.6(4) . . ?
C3 C2 C7 116.8(4) . . ?
C3 C2 Os 127.8(4) . . ?
C7 C2 Os 115.1(4) . . ?
C4 C3 C2 120.9(5) . . ?
C3 C4 F1 118.3(5) . . ?
C3 C4 C5 124.3(6) . . ?
F1 C4 C5 117.3(5) . . ?
C4 C5 C6 115.0(5) . . ?
F2 C6 C5 116.0(5) . . ?
F2 C6 C7 119.3(5) . . ?
C5 C6 C7 124.6(5) . . ?
C6 C7 C2 118.1(5) . . ?
C6 C7 C8 125.2(5) . . ?
C2 C7 C8 116.7(4) . . ?
N1 C8 C9 120.0(5) . . ?
N1 C8 C7 113.6(4) . . ?
C9 C8 C7 126.3(5) . . ?
C10 C9 C8 119.3(6) . . ?
C11 C10 C9 120.6(6) . . ?
C10 C11 C12 118.6(6) . . ?
N1 C12 C11 122.3(6) . . ?
C14 C13 C18 118.5(5) . . ?
C14 C13 Os 125.6(4) . . ?
C18 C13 Os 115.9(4) . . ?
C15 C14 C13 119.1(6) . . ?
C16 C15 F3 118.3(6) . . ?
C16 C15 C14 123.3(6) . . ?
F3 C15 C14 118.4(6) . . ?
C17 C16 C15 116.9(6) . . ?
C16 C17 F4 115.2(6) . . ?
C16 C17 C18 123.5(6) . . ?
F4 C17 C18 121.3(6) . . ?
C17 C18 C13 118.6(5) . . ?
C17 C18 C19 125.0(6) . . ?
C13 C18 C19 116.4(5) . . ?
N2 C19 C20 120.1(5) . . ?
N2 C19 C18 114.6(5) . . ?
C20 C19 C18 125.3(6) . . ?
C21 C20 C19 120.3(6) . . ?
C22 C21 C20 119.4(6) . . ?
C21 C22 C23 117.4(6) . . ?
N2 C23 C22 125.0(6) . . ?
C30 C25 C26 118.4(5) . . ?
C30 C25 P1 121.3(4) . . ?
C26 C25 P1 120.2(4) . . ?
C27 C26 C25 119.8(6) . . ?
C28 C27 C26 121.1(6) . . ?
C27 C28 C29 119.9(6) . . ?
C28 C29 C30 119.6(6) . . ?
C29 C30 C25 121.1(5) . . ?
C36 C31 C32 117.9(6) . . ?
C36 C31 P1 119.8(4) . . ?
C32 C31 P1 122.1(4) . . ?
C33 C32 C31 120.4(6) . . ?
C34 C33 C32 119.8(7) . . ?
C35 C34 C33 120.7(7) . . ?
C34 C35 C36 120.3(7) . . ?
C31 C36 C35 121.0(6) . . ?

loop_
_geom_bond_atom_site_label_1
_geom_bond_atom_site_label_2
_geom_bond_distance
_geom_bond_site_symmetry_2
_geom_bond_publ_flag
Os C1 1.826(6) . ?
Os C2 2.041(5) . ?
Os C13 2.098(5) . ?
Os N1 2.151(4) . ?
Os N2 2.170(4) . ?
Os P1 2.3691(14) . ?
P1 C31 1.829(6) . ?
P1 C25 1.832(5) . ?
P1 C24 1.832(6) . ?
O1 C1 1.166(6) . ?
N1 C12 1.349(7) . ?
N1 C8 1.363(6) . ?
N2 C23 1.330(7) . ?
N2 C19 1.369(7) . ?
C2 C3 1.398(7) . ?
C2 C7 1.423(7) . ?
C3 C4 1.352(7) . ?
C4 F1 1.359(6) . ?
C4 C5 1.365(8) . ?
C5 C6 1.370(8) . ?
C6 F2 1.358(6) . ?
C6 C7 1.390(7) . ?
C7 C8 1.455(7) . ?
C8 C9 1.395(7) . ?
C9 C10 1.373(8) . ?
C10 C11 1.358(9) . ?
C11 C12 1.378(8) . ?
C13 C14 1.398(7) . ?
C13 C18 1.405(7) . ?
C14 C15 1.374(8) . ?
C15 C16 1.366(9) . ?
C15 F3 1.367(7) . ?
C16 C17 1.354(8) . ?
C17 F4 1.357(7) . ?
C17 C18 1.385(8) . ?
C18 C19 1.465(7) . ?
C19 C20 1.391(7) . ?
C20 C21 1.383(9) . ?
C21 C22 1.374(9) . ?
C22 C23 1.377(8) . ?
C25 C30 1.384(7) . ?
C25 C26 1.391(7) . ?
C26 C27 1.378(8) . ?
C27 C28 1.364(8) . ?
C28 C29 1.371(8) . ?
C29 C30 1.382(7) . ?
C31 C36 1.378(8) . ?
C31 C32 1.394(8) . ?
C32 C33 1.388(8) . ?
C33 C34 1.364(10) . ?
C34 C35 1.347(10) . ?
C35 C36 1.382(9) . ?
